data_4326787
loop_
_publ_author_name
'Victor N. Nemykin'
'Andrey V. Maskaev'
'Margarita R. Geraskina'
'Mekhman S. Yusubov'
'Viktor V. Zhdankin'

_publ_contact_author_address
; 
 Department of Chemistry & Biochemistry, 
 1039 University Drive,
 University of Minnesota Duluth, 
 Duluth, MN 55812, USA. 
;
_publ_contact_author_email vnemykin@d.umn.edu
_publ_contact_author_fax '+1 218 7267394'
_publ_contact_author_name 'Victor N. Nemykin'
_publ_contact_author_phone '+1 218 7266729'
_publ_section_title
;
 Preparation and X-ray Crystal Study of Benziodoxaborole Derivatives: New
 Hypervalent Iodine Heterocycles
;
_journal_name_full 'Inorganic Chemistry'
_journal_page_first 11263
_journal_page_last 11272
_journal_paper_doi 10.1021/ic201922n
_journal_volume 50
_journal_year 2011
_chemical_formula_moiety 'C8 H5 B1 F3 I1 O4'
_chemical_formula_sum 'C8 H5 B F3 I O4'
_chemical_formula_weight 359.83
_space_group_IT_number 2
_symmetry_cell_setting triclinic
_symmetry_space_group_name_Hall '-P 1'
_symmetry_space_group_name_H-M 'P -1'
_atom_sites_solution_hydrogens geom
_atom_sites_solution_primary direct
_audit_creation_date 10-06-07
_audit_creation_method CRYSTALS_ver_14.05
_cell_angle_alpha 90.851(6)
_cell_angle_beta 90.094(6)
_cell_angle_gamma 105.522(7)
_cell_formula_units_Z 2
_cell_length_a 5.1165(3)
_cell_length_b 7.9571(5)
_cell_length_c 13.7918(9)
_cell_measurement_reflns_used 2482
_cell_measurement_temperature 298
_cell_measurement_theta_max 28
_cell_measurement_theta_min 2
_cell_volume 540.95(6)
_computing_cell_refinement 'CrystalClear 2.0'
_computing_data_collection 'CrystalClear 2.0'
_computing_data_reduction 'CrystalStructure 4.0'
_computing_molecular_graphics 'CAMERON (Watkin et al., 1996)'
_computing_publication_material 'CRYSTALS (Betteridge et al., 2003)'
_computing_structure_refinement 'CRYSTALS (Betteridge et al., 2003)'
_computing_structure_solution 'SHELXS 86 (Sheldrick, 1986)'
_diffrn_ambient_temperature 298
_diffrn_measured_fraction_theta_full 0.998
_diffrn_measured_fraction_theta_max 0.998
_diffrn_measurement_device 'Rigaku RAPID II'
_diffrn_measurement_device_type 'Image Plate'
_diffrn_measurement_method \w/2\q
_diffrn_radiation_monochromator graphite
_diffrn_radiation_type 'Mo K\a'
_diffrn_radiation_wavelength 0.71075
_diffrn_reflns_av_R_equivalents 0.031
_diffrn_reflns_limit_h_max 6
_diffrn_reflns_limit_h_min -6
_diffrn_reflns_limit_k_max 10
_diffrn_reflns_limit_k_min -10
_diffrn_reflns_limit_l_max 17
_diffrn_reflns_limit_l_min -17
_diffrn_reflns_number 13990
_diffrn_reflns_theta_full 27.480
_diffrn_reflns_theta_max 27.480
_diffrn_reflns_theta_min 3.020
_diffrn_standards_number 0
_exptl_absorpt_coefficient_mu 3.001
_exptl_absorpt_correction_T_max 0.73
_exptl_absorpt_correction_T_min 0.69
_exptl_absorpt_correction_type multi-scan
_exptl_absorpt_process_details 'DENZO/SCALEPACK (Otwinowski & Minor, 1997)'
_exptl_crystal_colour colorless
_exptl_crystal_density_diffrn 2.209
_exptl_crystal_description block
_exptl_crystal_F_000 340
_exptl_crystal_size_max 0.27
_exptl_crystal_size_mid 0.24
_exptl_crystal_size_min 0.18
_refine_diff_density_max 0.75
_refine_diff_density_min -0.95
_refine_ls_extinction_method none
_refine_ls_goodness_of_fit_ref 1.0211
_refine_ls_hydrogen_treatment none
_refine_ls_matrix_type full
_refine_ls_number_parameters 154
_refine_ls_number_reflns 2478
_refine_ls_number_restraints 0
_refine_ls_R_factor_all 0.0375
_refine_ls_R_factor_gt 0.0317
_refine_ls_shift/su_max 0.0001383
_refine_ls_shift/su_mean 2.0542607
_refine_ls_structure_factor_coef Fsqd
_refine_ls_weighting_details
;
 Method= Modified Sheldrick 
 w=1/[\s^2^(F^2^) + ( 0.03P)^2^ + 1.80P] 
 ,where P=(max(Fo^2^,0) + 2Fc^2^)/3 
;
_refine_ls_weighting_scheme calc
_refine_ls_wR_factor_all 0.0821
_refine_ls_wR_factor_gt 0.0798
_refine_ls_wR_factor_ref 0.0821
_reflns_limit_h_max 6
_reflns_limit_h_min -6
_reflns_limit_k_max 10
_reflns_limit_k_min -10
_reflns_limit_l_max 17
_reflns_limit_l_min 0
_reflns_number_gt 2157
_reflns_number_total 2482
_reflns_threshold_expression I>2.0\s(I)
_oxford_diffrn_Wilson_B_factor 0.00
_oxford_diffrn_Wilson_scale 0.00
_oxford_refine_ls_r_factor_ref 0.0375
_oxford_refine_ls_scale 1.161(4)
_oxford_reflns_number_all 2478
_oxford_reflns_threshold_expression_ref I>-10.0\s(I)
_oxford_structure_analysis_title '_060510_VZ1'
_cod_data_source_file ic201922n_si_001_1.cif
_cod_data_source_block 1
_cod_original_sg_symbol_H-M 'P -1 '
_cod_original_formula_sum 'C8 H5 B1 F3 I1 O4'
_cod_database_code 4326787

loop_
_symmetry_equiv_pos_as_xyz
x,y,z
-x,-y,-z

loop_
_atom_site_label
_atom_site_type_symbol
_atom_site_fract_x
_atom_site_fract_y
_atom_site_fract_z
_atom_site_U_iso_or_equiv
_atom_site_occupancy
_atom_site_adp_type
_atom_site_refinement_flags_posn
I1 I 0.10157(6) 0.00720(4) 0.35420(2) 0.0434 1.0000 Uani .
O3 O 0.0081(7) -0.0886(5) 0.2019(2) 0.0543 1.0000 Uani .
C7 C -0.2303(10) -0.1876(7) 0.1954(3) 0.0443 1.0000 Uani .
O4 O -0.3925(8) -0.2376(5) 0.2591(3) 0.0595 1.0000 Uani .
C8 C -0.3124(12) -0.2452(8) 0.0890(4) 0.0573 1.0000 Uani .
F3 F -0.5389(10) -0.3656(8) 0.0847(3) 0.1291 1.0000 Uani .
F1 F -0.3338(15) -0.1137(7) 0.0391(3) 0.1378 1.0000 Uani .
F2 F -0.1370(10) -0.3107(7) 0.0469(3) 0.1013 1.0000 Uani .
O2 O 0.2467(7) 0.1248(5) 0.4828(2) 0.0534 1.0000 Uani .
B1 B 0.4817(11) 0.2558(8) 0.4756(4) 0.0446 1.0000 Uani .
O1 O 0.6069(7) 0.3456(5) 0.5539(2) 0.0555 1.0000 Uani .
H5 H 0.5442 0.3059 0.6050 0.0850 1.0000 Uiso R
C6 C 0.5997(9) 0.2861(6) 0.3710(3) 0.0412 1.0000 Uani .
C1 C 0.4558(9) 0.1808(6) 0.2985(3) 0.0407 1.0000 Uani .
C2 C 0.5325(11) 0.1873(7) 0.2025(3) 0.0488 1.0000 Uani .
C3 C 0.7732(12) 0.3060(8) 0.1799(4) 0.0577 1.0000 Uani .
C4 C 0.9267(12) 0.4153(8) 0.2489(4) 0.0595 1.0000 Uani .
C5 C 0.8421(10) 0.4057(7) 0.3437(4) 0.0512 1.0000 Uani .
H1 H 0.4300 0.1156 0.1556 0.0600 1.0000 Uiso R
H2 H 0.8355 0.3134 0.1164 0.0691 1.0000 Uiso R
H3 H 1.0870 0.4944 0.2317 0.0720 1.0000 Uiso R
H4 H 0.9454 0.4792 0.3907 0.0629 1.0000 Uiso R

loop_
_atom_site_aniso_label
_atom_site_aniso_U_11
_atom_site_aniso_U_22
_atom_site_aniso_U_33
_atom_site_aniso_U_23
_atom_site_aniso_U_13
_atom_site_aniso_U_12
I1 0.04009(17) 0.0555(2) 0.02842(15) -0.00495(11) 0.00116(10) 0.00230(13)
O3 0.051(2) 0.073(3) 0.0316(16) -0.0108(16) 0.0017(14) 0.0042(18)
C7 0.052(3) 0.051(3) 0.028(2) -0.0076(19) -0.0038(19) 0.011(2)
O4 0.062(2) 0.070(3) 0.0368(18) -0.0036(17) 0.0038(16) 0.0008(19)
C8 0.064(3) 0.074(4) 0.029(2) -0.009(2) -0.007(2) 0.010(3)
F3 0.091(3) 0.186(6) 0.066(3) -0.045(3) -0.006(2) -0.038(3)
F1 0.263(7) 0.119(4) 0.050(2) -0.008(2) -0.048(3) 0.083(5)
F2 0.105(3) 0.150(4) 0.052(2) -0.043(2) -0.001(2) 0.043(3)
O2 0.0498(19) 0.070(2) 0.0268(15) -0.0077(15) 0.0033(13) -0.0068(17)
B1 0.039(3) 0.053(3) 0.037(3) -0.005(2) -0.001(2) 0.004(2)
O1 0.057(2) 0.065(2) 0.0318(16) -0.0053(16) -0.0068(15) -0.0052(18)
C6 0.039(2) 0.046(3) 0.037(2) -0.0019(19) 0.0001(18) 0.008(2)
C1 0.039(2) 0.045(3) 0.037(2) 0.0009(19) 0.0055(18) 0.009(2)
C2 0.055(3) 0.060(3) 0.031(2) -0.001(2) 0.005(2) 0.013(2)
C3 0.065(3) 0.067(4) 0.038(3) 0.007(2) 0.015(2) 0.013(3)
C4 0.056(3) 0.059(3) 0.058(3) 0.008(3) 0.018(3) 0.005(3)
C5 0.046(3) 0.059(3) 0.044(3) 0.003(2) 0.001(2) 0.005(2)

loop_
_atom_type_symbol
_atom_type_scat_dispersion_real
_atom_type_scat_dispersion_imag
_atom_type_scat_Cromer_Mann_a1
_atom_type_scat_Cromer_Mann_b1
_atom_type_scat_Cromer_Mann_a2
_atom_type_scat_Cromer_Mann_b2
_atom_type_scat_Cromer_Mann_a3
_atom_type_scat_Cromer_Mann_b3
_atom_type_scat_Cromer_Mann_a4
_atom_type_scat_Cromer_Mann_b4
_atom_type_scat_Cromer_Mann_c
_atom_type_scat_source
C 0.0033 0.0016 2.3100 20.8439 1.0200 10.2075 1.5886 0.5687 0.8650 51.6512 0.2156 'International Tables Vol C 4.2.6.8 and 6.1.1.4'
H 0.0000 0.0000 0.4930 10.5109 0.3229 26.1257 0.1402 3.1424 0.0408 57.7998 0.0030 'International Tables Vol C 4.2.6.8 and 6.1.1.4'
B 0.0013 0.0007 2.0545 23.2185 1.3326 1.0210 1.0979 60.3498 0.7068 0.1403 -0.1932 'International Tables Vol C 4.2.6.8 and 6.1.1.4'
F 0.0171 0.0103 3.5392 10.2825 2.6412 4.2944 1.5170 0.2615 1.0243 26.1476 0.2776 'International Tables Vol C 4.2.6.8 and 6.1.1.4'
I -0.4742 1.8119 20.1472 4.3470 18.9949 0.3814 7.5138 27.7660 2.2735 66.8776 4.0712 'International Tables Vol C 4.2.6.8 and 6.1.1.4'
O 0.0106 0.0060 3.0485 13.2771 2.2868 5.7011 1.5463 0.3239 0.8670 32.9089 0.2508 'International Tables Vol C 4.2.6.8 and 6.1.1.4'

loop_
_geom_angle_atom_site_label_1
_geom_angle_atom_site_label_2
_geom_angle_atom_site_label_3
_geom_angle
_geom_angle_publ_flag
O3 I1 O2 169.69(13) yes
O3 I1 B1 144.12(14) yes
O3 I1 C1 86.61(15) yes
O2 I1 C1 83.08(15) yes
B1 I1 C1 57.53(16) yes
I1 O3 C7 110.6(3) yes
O3 C7 O4 128.7(4) yes
O3 C7 C8 112.3(4) yes
O4 C7 C8 119.0(5) yes
C7 C8 F3 111.6(5) yes
C7 C8 F1 110.4(5) yes
F3 C8 F1 109.2(6) yes
C7 C8 F2 112.0(5) yes
F3 C8 F2 105.6(6) yes
F1 C8 F2 107.7(5) yes
I1 O2 B1 114.5(3) yes
O2 B1 O1 122.2(4) yes
I1 B1 O1 162.1(4) yes
O2 B1 C6 114.8(4) yes
I1 B1 C6 74.9(3) yes
O1 B1 C6 122.9(4) yes
B1 O1 H5 114.0 no
B1 C6 C1 116.7(4) yes
B1 C6 C5 126.8(4) yes
C1 C6 C5 116.5(4) yes
I1 C1 C6 110.8(3) yes
I1 C1 C2 124.7(4) yes
C6 C1 C2 124.5(4) yes
C1 C2 C3 116.6(5) yes
C1 C2 H1 122.3 no
C3 C2 H1 121.1 no
C2 C3 C4 121.8(5) yes
C2 C3 H2 119.8 no
C4 C3 H2 118.4 no
C3 C4 C5 119.8(5) yes
C3 C4 H3 120.1 no
C5 C4 H3 120.1 no
C6 C5 C4 120.8(5) yes
C6 C5 H4 119.0 no
C4 C5 H4 120.1 no

loop_
_geom_bond_atom_site_label_1
_geom_bond_atom_site_label_2
_geom_bond_distance
_geom_bond_publ_flag
I1 O3 2.231(3) yes
I1 O2 2.036(3) yes
I1 B1 2.886(5) yes
I1 C1 2.116(4) yes
O3 C7 1.265(6) yes
C7 O4 1.206(6) yes
C7 C8 1.555(6) yes
C8 F3 1.291(7) yes
C8 F1 1.289(7) yes
C8 F2 1.287(7) yes
O2 B1 1.369(6) yes
B1 O1 1.348(6) yes
B1 C6 1.563(7) yes
O1 H5 0.808 no
C6 C1 1.373(6) yes
C6 C5 1.402(7) yes
C1 C2 1.379(6) yes
C2 C3 1.376(7) yes
C2 H1 0.921 no
C3 C4 1.373(8) yes
C3 H2 0.929 no
C4 C5 1.374(7) yes
C4 H3 0.924 no
C5 H4 0.929 no

loop_
_geom_hbond_atom_site_label_D
_geom_hbond_atom_site_label_H
_geom_hbond_atom_site_label_A
_geom_hbond_site_symmetry_A
_geom_hbond_angle_DHA
_geom_hbond_distance_DH
_geom_hbond_distance_HA
_geom_hbond_distance_DA
_geom_hbond_publ_flag
O1 H5 O4 2_556 173 0.81 2.05 2.857(8) yes
C5 H4 O1 2_766 148 0.93 2.46 3.283(8) yes

loop_
_cod_related_entry_id
_cod_related_entry_database
_cod_related_entry_code
1 ChemSpider 30661183
